data_7236503
loop_
_publ_author_name
'Wongsa, N.'
'Kanokmedhakul, K.'
'Boonmak, J.'
'Youngme, S.'
'Kanokmedhakul, S.'

_publ_section_title
;
 Bicyclic lactones and racemic mixtures of dimeric styrylpyrones from the
 leaves of Miliusa velutina
;
_journal_issue 41
_journal_name_full 'RSC Advances'
_journal_page_first 25285
_journal_paper_doi 10.1039/C7RA01609C
_journal_volume 7
_journal_year 2017
_chemical_formula_sum 'C31 H29 Cl3 O8'
_chemical_formula_weight 635.89
_chemical_melting_point 480
_chemical_name_systematic
;
(Velutinindimer C)(chloroform)
;
_space_group_crystal_system triclinic
_space_group_IT_number 2
_space_group_name_Hall '-P 1'
_space_group_name_H-M_alt 'P -1'
_atom_sites_solution_hydrogens geom
_audit_creation_method SHELXL-2014/7
_audit_update_record
;
2015-04-28 deposited with the CCDC.
2017-04-18 downloaded from the CCDC.
;
_cell_angle_alpha 113.9720(10)
_cell_angle_beta 102.4530(10)
_cell_angle_gamma 92.9570(10)
_cell_formula_units_Z 2
_cell_length_a 11.6555(5)
_cell_length_b 12.1165(5)
_cell_length_c 12.1203(5)
_cell_measurement_temperature 293(2)
_cell_volume 1508.54(11)
_computing_cell_refinement 'SAINT (Bruker, 2014)'
_computing_data_collection BrukerAPEX2
_computing_data_reduction 'SAINT (Bruker, 2014)'
_computing_molecular_graphics SHELXL
_computing_publication_material SHELXL
_computing_structure_refinement 'SHELXL-2014/7 (Sheldrick, 2014)'
_computing_structure_solution 'SHELXL-2014/7 (Sheldrick, 2014)'
_diffrn_ambient_temperature 293(2)
_diffrn_measured_fraction_theta_full 0.998
_diffrn_measured_fraction_theta_max 0.995
_diffrn_measurement_device_type
;
Bruker D8 QUEST PHOTON 100
;
_diffrn_measurement_method '\fand\w scans'
_diffrn_radiation_type MoK\a
_diffrn_radiation_wavelength 0.71073
_diffrn_reflns_av_R_equivalents 0.0262
_diffrn_reflns_av_unetI/netI 0.0151
_diffrn_reflns_Laue_measured_fraction_full 0.998
_diffrn_reflns_Laue_measured_fraction_max 0.995
_diffrn_reflns_limit_h_max 15
_diffrn_reflns_limit_h_min -15
_diffrn_reflns_limit_k_max 15
_diffrn_reflns_limit_k_min -16
_diffrn_reflns_limit_l_max 16
_diffrn_reflns_limit_l_min -16
_diffrn_reflns_number 61914
_diffrn_reflns_point_group_measured_fraction_full 0.998
_diffrn_reflns_point_group_measured_fraction_max 0.995
_diffrn_reflns_theta_full 25.242
_diffrn_reflns_theta_max 28.301
_diffrn_reflns_theta_min 2.949
_diffrn_source 'fine-focus sealed tube'
_exptl_absorpt_coefficient_mu 0.354
_exptl_absorpt_correction_T_max 0.7457
_exptl_absorpt_correction_T_min 0.6879
_exptl_absorpt_correction_type multi-scan
_exptl_absorpt_process_details 'SADABS 2014/5'
_exptl_crystal_colour colourless
_exptl_crystal_density_diffrn 1.400
_exptl_crystal_description needle
_exptl_crystal_F_000 660
_exptl_crystal_size_max 0.550
_exptl_crystal_size_mid 0.350
_exptl_crystal_size_min 0.200
_refine_diff_density_max 0.664
_refine_diff_density_min -0.763
_refine_diff_density_rms 0.058
_refine_ls_extinction_method none
_refine_ls_goodness_of_fit_ref 2.000
_refine_ls_hydrogen_treatment constr
_refine_ls_matrix_type full
_refine_ls_number_parameters 383
_refine_ls_number_reflns 7472
_refine_ls_number_restraints 0
_refine_ls_restrained_S_all 2.000
_refine_ls_R_factor_all 0.0824
_refine_ls_R_factor_gt 0.0642
_refine_ls_shift/su_max 0.000
_refine_ls_shift/su_mean 0.000
_refine_ls_structure_factor_coef Fsqd
_refine_ls_weighting_details 'w=1/[\s^2^(Fo^2^)+(0.0797P)^2^] where P=(Fo^2^+2Fc^2^)/3'
_refine_ls_weighting_scheme calc
_refine_ls_wR_factor_gt 0.2102
_refine_ls_wR_factor_ref 0.2211
_reflns_Friedel_coverage 0.000
_reflns_number_gt 5742
_reflns_number_total 7472
_reflns_threshold_expression 'I > 2\s(I)'
_cod_data_source_file c7ra01609c2.cif
_cod_data_source_block 11
_cod_database_code 7236503
_shelx_shelxl_version_number 2014/7
_shelx_space_group_comment
;
The symmetry employed for this shelxl refinement is uniquely defined
by the following loop, which should always be used as a source of
symmetry information in preference to the above space-group names.
They are only intended as comments.
;
_shelx_estimated_absorpt_t_min 0.829
_shelx_estimated_absorpt_t_max 0.933
_exptl_absorpt_special_details
;
 The following wavelength and cell were deduced by SADABS from the
 direction cosines etc. They are given here for emergency use only:
 CELL 0.70980   11.645   12.103   12.109  113.988  102.482   92.936
;

loop_
_space_group_symop_operation_xyz
'x, y, z'
'-x, -y, -z'

loop_
_atom_site_label
_atom_site_type_symbol
_atom_site_fract_x
_atom_site_fract_y
_atom_site_fract_z
_atom_site_U_iso_or_equiv
_atom_site_adp_type
_atom_site_occupancy
_atom_site_site_symmetry_order
_atom_site_calc_flag
_atom_site_refinement_flags_posn
_atom_site_refinement_flags_adp
Cl1 Cl 0.22354(9) 0.54871(8) 0.19318(8) 0.0988(3) Uani 1 1 d . .
O1 O 0.51627(12) 0.54650(11) 0.34182(11) 0.0410(3) Uani 1 1 d . .
O1' O 0.39635(11) 0.80996(10) 0.49151(11) 0.0376(3) Uani 1 1 d . .
C2 C 0.52491(18) 0.48390(16) 0.22018(17) 0.0445(5) Uani 1 1 d . .
C2' C 0.36174(17) 0.92111(16) 0.54120(17) 0.0405(4) Uani 1 1 d . .
Cl2 Cl 0.33066(13) 0.73929(17) 0.15393(18) 0.1847(8) Uani 1 1 d . .
O2 O 0.47008(16) 0.38088(13) 0.16271(15) 0.0633(4) Uani 1 1 d . .
O2' O 0.30825(15) 0.95677(13) 0.46787(14) 0.0568(4) Uani 1 1 d . .
C3 C 0.59694(19) 0.54750(19) 0.17648(18) 0.0483(5) Uani 1 1 d . .
H3 H 0.6048 0.5095 0.0952 0.058 Uiso 1 1 calc R U
C3' C 0.39075(17) 0.99081(16) 0.67571(18) 0.0425(4) Uani 1 1 d . .
H3' H 0.3577 1.0614 0.7095 0.051 Uiso 1 1 calc R U
Cl3 Cl 0.08094(10) 0.69255(14) 0.10155(12) 0.1380(5) Uani 1 1 d . .
C4 C 0.65349(17) 0.66188(18) 0.25165(17) 0.0421(4) Uani 1 1 d . .
C4' C 0.46410(16) 0.95576(15) 0.75238(16) 0.0361(4) Uani 1 1 d . .
C4A C 0.7525(3) 0.6721(3) 0.1024(2) 0.0697(7) Uani 1 1 d . .
H4A4 H 0.7893 0.6019 0.0978 0.105 Uiso 1 1 calc R U
H4A5 H 0.8055 0.7288 0.0926 0.105 Uiso 1 1 calc R U
H4A6 H 0.6800 0.6470 0.0371 0.105 Uiso 1 1 calc R U
C4A' C 0.4611(2) 1.12834(19) 0.9384(2) 0.0580(6) Uani 1 1 d . .
H4A1 H 0.4791 1.1835 0.9036 0.087 Uiso 1 1 calc R U
H4A2 H 0.4999 1.1640 1.0262 0.087 Uiso 1 1 calc R U
H4A3 H 0.3767 1.1132 0.9264 0.087 Uiso 1 1 calc R U
O4 O 0.72637(14) 0.73019(14) 0.22193(14) 0.0551(4) Uani 1 1 d . .
O4' O 0.50251(13) 1.01495(11) 0.87699(12) 0.0475(4) Uani 1 1 d . .
C5 C 0.64097(17) 0.72285(16) 0.37577(17) 0.0400(4) Uani 1 1 d . .
H5 H 0.6785 0.8027 0.4272 0.048 Uiso 1 1 calc R U
C5' C 0.50982(16) 0.83804(14) 0.70074(15) 0.0337(4) Uani 1 1 d . .
H5' H 0.5183 0.7999 0.7590 0.040 Uiso 1 1 calc R U
C6 C 0.57420(15) 0.66273(15) 0.41643(15) 0.0342(4) Uani 1 1 d . .
C6' C 0.43699(16) 0.74729(14) 0.56988(15) 0.0335(4) Uani 1 1 d . .
C7 C 0.55671(16) 0.70597(15) 0.54392(15) 0.0341(4) Uani 1 1 d . .
H7 H 0.5740 0.6433 0.5742 0.041 Uiso 1 1 calc R U
C7' C 0.33706(17) 0.65512(16) 0.55106(17) 0.0392(4) Uani 1 1 d . .
H7' H 0.3061 0.5939 0.4705 0.047 Uiso 1 1 calc R U
C8 C 0.62211(15) 0.83213(14) 0.64802(15) 0.0339(4) Uani 1 1 d . .
H8 H 0.6235 0.8911 0.6118 0.041 Uiso 1 1 calc R U
C8' C 0.28835(17) 0.65257(16) 0.63882(17) 0.0397(4) Uani 1 1 d . .
H8' H 0.3150 0.7179 0.7174 0.048 Uiso 1 1 calc R U
C9 C 0.74481(16) 0.84102(15) 0.72486(15) 0.0352(4) Uani 1 1 d . .
C9' C 0.19638(16) 0.55706(16) 0.62497(17) 0.0382(4) Uani 1 1 d . .
C10 C 0.83593(18) 0.92829(17) 0.73927(19) 0.0447(5) Uani 1 1 d . .
H10 H 0.8189 0.9834 0.7047 0.054 Uiso 1 1 calc R U
C10' C 0.15054(19) 0.56894(19) 0.72563(19) 0.0475(5) Uani 1 1 d . .
H10' H 0.1743 0.6404 0.7994 0.057 Uiso 1 1 calc R U
C11 C 0.95115(19) 0.93512(18) 0.8037(2) 0.0490(5) Uani 1 1 d . .
H11 H 1.0104 0.9950 0.8129 0.059 Uiso 1 1 calc R U
C11' C 0.0702(2) 0.4761(2) 0.7175(2) 0.0545(5) Uani 1 1 d . .
H11' H 0.0393 0.4859 0.7850 0.065 Uiso 1 1 calc R U
C12 C 0.97880(18) 0.85325(18) 0.85442(18) 0.0471(5) Uani 1 1 d . .
C12' C 0.03614(19) 0.3688(2) 0.6093(2) 0.0510(5) Uani 1 1 d . .
C12A C 1.1867(2) 0.9330(3) 0.9284(3) 0.0730(7) Uani 1 1 d . .
H12A H 1.1917 0.9224 0.8467 0.110 Uiso 1 1 calc R U
H12B H 1.2594 0.9182 0.9713 0.110 Uiso 1 1 calc R U
H12C H 1.1744 1.0151 0.9749 0.110 Uiso 1 1 calc R U
C12B C -0.0495(4) 0.1599(3) 0.5167(4) 0.1186(15) Uani 1 1 d . .
H12E H -0.0888 0.1574 0.4374 0.178 Uiso 1 1 calc R U
H12F H -0.0951 0.1033 0.5339 0.178 Uiso 1 1 calc R U
H12D H 0.0282 0.1379 0.5147 0.178 Uiso 1 1 calc R U
O12 O 1.08929(14) 0.84850(15) 0.91673(16) 0.0654(5) Uani 1 1 d . .
O12' O -0.03889(17) 0.27847(16) 0.6108(2) 0.0785(6) Uani 1 1 d . .
C13 C 0.88837(19) 0.76685(18) 0.8422(2) 0.0512(5) Uani 1 1 d . .
H13 H 0.9058 0.7121 0.8771 0.061 Uiso 1 1 calc R U
C13' C 0.0772(2) 0.35704(19) 0.5072(2) 0.0544(5) Uani 1 1 d . .
H13' H 0.0517 0.2864 0.4328 0.065 Uiso 1 1 calc R U
C14 C 0.77358(18) 0.76103(17) 0.77942(18) 0.0430(4) Uani 1 1 d . .
H14 H 0.7141 0.7030 0.7731 0.052 Uiso 1 1 calc R U
C14' C 0.15619(18) 0.45074(18) 0.51600(19) 0.0466(5) Uani 1 1 d . .
H14' H 0.1833 0.4422 0.4466 0.056 Uiso 1 1 calc R U
C15 C 0.2137(2) 0.6919(2) 0.1964(2) 0.0669(6) Uani 1 1 d . .
H15 H 0.2176 0.7496 0.2823 0.080 Uiso 1 1 calc R U

loop_
_atom_site_aniso_label
_atom_site_aniso_U_11
_atom_site_aniso_U_22
_atom_site_aniso_U_33
_atom_site_aniso_U_23
_atom_site_aniso_U_13
_atom_site_aniso_U_12
Cl1 0.1309(8) 0.0835(5) 0.0801(5) 0.0310(4) 0.0257(5) 0.0414(5)
O1 0.0500(7) 0.0315(6) 0.0313(7) 0.0048(5) 0.0077(5) 0.0058(5)
O1' 0.0489(7) 0.0365(6) 0.0278(6) 0.0157(5) 0.0061(5) 0.0095(5)
C2 0.0517(11) 0.0366(10) 0.0320(9) 0.0029(8) 0.0067(8) 0.0133(8)
C2' 0.0440(10) 0.0385(9) 0.0410(10) 0.0213(8) 0.0058(8) 0.0070(8)
Cl2 0.1316(11) 0.2273(16) 0.2024(16) 0.0892(13) 0.0797(11) -0.0438(11)
O2 0.0797(11) 0.0395(8) 0.0455(9) -0.0021(7) 0.0088(8) 0.0030(7)
O2' 0.0716(10) 0.0505(8) 0.0491(9) 0.0285(7) 0.0012(7) 0.0156(7)
C3 0.0585(12) 0.0502(11) 0.0288(9) 0.0072(8) 0.0132(8) 0.0212(9)
C3' 0.0528(11) 0.0334(9) 0.0413(10) 0.0154(8) 0.0120(8) 0.0136(8)
Cl3 0.1018(7) 0.2162(13) 0.1373(9) 0.1244(10) 0.0093(6) 0.0465(8)
C4 0.0476(10) 0.0487(10) 0.0352(10) 0.0199(8) 0.0142(8) 0.0205(9)
C4' 0.0465(10) 0.0310(8) 0.0304(8) 0.0113(7) 0.0128(7) 0.0072(7)
C4A 0.0826(17) 0.0934(18) 0.0558(14) 0.0397(14) 0.0417(13) 0.0377(15)
C4A' 0.0904(17) 0.0395(10) 0.0437(11) 0.0106(9) 0.0279(11) 0.0230(11)
O4 0.0667(10) 0.0615(9) 0.0469(8) 0.0255(7) 0.0276(7) 0.0173(7)
O4' 0.0700(9) 0.0380(7) 0.0293(7) 0.0081(5) 0.0132(6) 0.0186(6)
C5 0.0484(10) 0.0344(9) 0.0314(9) 0.0098(7) 0.0076(8) 0.0080(8)
C5' 0.0446(9) 0.0300(8) 0.0267(8) 0.0129(7) 0.0074(7) 0.0077(7)
C6 0.0399(9) 0.0298(8) 0.0270(8) 0.0077(7) 0.0048(7) 0.0102(7)
C6' 0.0446(10) 0.0294(8) 0.0268(8) 0.0129(7) 0.0079(7) 0.0076(7)
C7 0.0447(10) 0.0280(8) 0.0279(8) 0.0115(7) 0.0064(7) 0.0075(7)
C7' 0.0470(10) 0.0335(9) 0.0320(9) 0.0114(7) 0.0061(8) 0.0025(8)
C8 0.0450(10) 0.0300(8) 0.0266(8) 0.0126(7) 0.0080(7) 0.0075(7)
C8' 0.0489(10) 0.0325(8) 0.0361(9) 0.0117(7) 0.0131(8) 0.0084(8)
C9 0.0437(10) 0.0296(8) 0.0261(8) 0.0072(6) 0.0064(7) 0.0059(7)
C9' 0.0401(9) 0.0362(9) 0.0392(10) 0.0159(8) 0.0118(8) 0.0107(7)
C10 0.0517(11) 0.0374(9) 0.0424(10) 0.0170(8) 0.0074(9) 0.0059(8)
C10' 0.0542(12) 0.0485(11) 0.0402(10) 0.0161(9) 0.0185(9) 0.0098(9)
C11 0.0475(11) 0.0451(11) 0.0454(11) 0.0130(9) 0.0088(9) 0.0000(9)
C11' 0.0553(12) 0.0635(13) 0.0555(13) 0.0290(11) 0.0277(10) 0.0134(10)
C12 0.0454(10) 0.0440(10) 0.0368(10) 0.0069(8) 0.0013(8) 0.0103(8)
C12' 0.0424(11) 0.0511(11) 0.0662(14) 0.0290(11) 0.0194(10) 0.0074(9)
C12A 0.0443(12) 0.0775(16) 0.0719(17) 0.0142(14) 0.0017(11) 0.0054(12)
C12B 0.118(3) 0.0594(17) 0.164(4) 0.018(2) 0.076(3) -0.0212(17)
O12 0.0490(9) 0.0664(10) 0.0622(10) 0.0185(8) -0.0052(7) 0.0124(8)
O12' 0.0718(12) 0.0648(11) 0.1092(16) 0.0369(11) 0.0467(11) 0.0013(9)
C13 0.0600(13) 0.0456(11) 0.0447(11) 0.0223(9) -0.0003(9) 0.0126(9)
C13' 0.0520(12) 0.0423(11) 0.0585(13) 0.0104(10) 0.0178(10) 0.0013(9)
C14 0.0495(11) 0.0368(9) 0.0383(10) 0.0159(8) 0.0038(8) 0.0040(8)
C14' 0.0514(11) 0.0435(10) 0.0431(11) 0.0133(9) 0.0192(9) 0.0071(9)
C15 0.0659(15) 0.0765(16) 0.0558(14) 0.0250(13) 0.0176(12) 0.0120(13)

loop_
_atom_type_symbol
_atom_type_description
_atom_type_scat_dispersion_real
_atom_type_scat_dispersion_imag
_atom_type_scat_source
C C 0.0033 0.0016 'International Tables Vol C Tables 4.2.6.8 and 6.1.1.4'
H H 0.0000 0.0000 'International Tables Vol C Tables 4.2.6.8 and 6.1.1.4'
O O 0.0106 0.0060 'International Tables Vol C Tables 4.2.6.8 and 6.1.1.4'
Cl Cl 0.1484 0.1585 'International Tables Vol C Tables 4.2.6.8 and 6.1.1.4'

loop_
_geom_angle_atom_site_label_1
_geom_angle_atom_site_label_2
_geom_angle_atom_site_label_3
_geom_angle
C6 O1 C2 121.81(15)
C2' O1' C6' 120.42(13)
O2 C2 O1 116.13(19)
O2 C2 C3 127.24(18)
O1 C2 C3 116.63(16)
O2' C2' O1' 116.56(16)
O2' C2' C3' 123.66(17)
O1' C2' C3' 119.77(15)
C4 C3 C2 120.59(18)
C4 C3 H3 119.7
C2 C3 H3 119.7
C4' C3' C2' 121.38(16)
C4' C3' H3' 119.3
C2' C3' H3' 119.3
C3 C4 O4 125.99(18)
C3 C4 C5 120.69(19)
O4 C4 C5 113.31(17)
C3' C4' O4' 127.15(15)
C3' C4' C5' 119.99(16)
O4' C4' C5' 112.85(15)
O4 C4A H4A4 109.5
O4 C4A H4A5 109.5
H4A4 C4A H4A5 109.5
O4 C4A H4A6 109.5
H4A4 C4A H4A6 109.5
H4A5 C4A H4A6 109.5
O4' C4A' H4A1 109.5
O4' C4A' H4A2 109.5
H4A1 C4A' H4A2 109.5
O4' C4A' H4A3 109.5
H4A1 C4A' H4A3 109.5
H4A2 C4A' H4A3 109.5
C4 O4 C4A 117.11(18)
C4' O4' C4A' 118.05(16)
C6 C5 C4 118.47(17)
C6 C5 H5 120.8
C4 C5 H5 120.8
C4' C5' C6' 114.52(15)
C4' C5' C8 119.83(14)
C6' C5' C8 88.78(12)
C4' C5' H5' 110.6
C6' C5' H5' 110.6
C8 C5' H5' 110.6
C5 C6 O1 121.79(15)
C5 C6 C7 126.90(15)
O1 C6 C7 111.25(15)
O1' C6' C7' 108.40(14)
O1' C6' C5' 111.18(13)
C7' C6' C5' 121.90(14)
O1' C6' C7 106.63(13)
C7' C6' C7 119.65(14)
C5' C6' C7 87.09(13)
C6 C7 C8 120.43(15)
C6 C7 C6' 120.55(14)
C8 C7 C6' 88.46(12)
C6 C7 H7 108.6
C8 C7 H7 108.6
C6' C7 H7 108.6
C8' C7' C6' 125.55(17)
C8' C7' H7' 117.2
C6' C7' H7' 117.2
C9 C8 C7 119.22(14)
C9 C8 C5' 122.26(14)
C7 C8 C5' 86.13(12)
C9 C8 H8 109.0
C7 C8 H8 109.0
C5' C8 H8 109.0
C7' C8' C9' 126.58(17)
C7' C8' H8' 116.7
C9' C8' H8' 116.7
C10 C9 C14 117.58(17)
C10 C9 C8 119.80(16)
C14 C9 C8 122.56(16)
C14' C9' C10' 117.57(18)
C14' C9' C8' 122.31(17)
C10' C9' C8' 120.05(17)
C11 C10 C9 121.50(18)
C11 C10 H10 119.2
C9 C10 H10 119.2
C11' C10' C9' 121.01(19)
C11' C10' H10' 119.5
C9' C10' H10' 119.5
C10 C11 C12 120.22(19)
C10 C11 H11 119.9
C12 C11 H11 119.9
C12' C11' C10' 119.92(19)
C12' C11' H11' 120.0
C10' C11' H11' 120.0
O12 C12 C11 125.7(2)
O12 C12 C13 115.46(19)
C11 C12 C13 118.82(18)
O12' C12' C13' 123.6(2)
O12' C12' C11' 116.5(2)
C13' C12' C11' 119.89(19)
O12 C12A H12A 109.5
O12 C12A H12B 109.5
H12A C12A H12B 109.5
O12 C12A H12C 109.5
H12A C12A H12C 109.5
H12B C12A H12C 109.5
O12' C12B H12E 109.5
O12' C12B H12F 109.5
H12E C12B H12F 109.5
O12' C12B H12D 109.5
H12E C12B H12D 109.5
H12F C12B H12D 109.5
C12 O12 C12A 117.81(19)
C12' O12' C12B 117.0(2)
C14 C13 C12 120.90(18)
C14 C13 H13 119.5
C12 C13 H13 119.5
C12' C13' C14' 119.6(2)
C12' C13' H13' 120.2
C14' C13' H13' 120.2
C13 C14 C9 120.94(18)
C13 C14 H14 119.5
C9 C14 H14 119.5
C13' C14' C9' 121.95(19)
C13' C14' H14' 119.0
C9' C14' H14' 119.0
Cl2 C15 Cl3 110.58(17)
Cl2 C15 Cl1 110.43(16)
Cl3 C15 Cl1 111.28(16)
Cl2 C15 H15 108.1
Cl3 C15 H15 108.1
Cl1 C15 H15 108.1

loop_
_geom_bond_atom_site_label_1
_geom_bond_atom_site_label_2
_geom_bond_distance
Cl1 C15 1.730(3)
O1 C6 1.364(2)
O1 C2 1.386(2)
O1' C2' 1.357(2)
O1' C6' 1.460(2)
C2 O2 1.213(2)
C2 C3 1.427(3)
C2' O2' 1.211(2)
C2' C3' 1.449(3)
Cl2 C15 1.707(3)
C3 C4 1.344(3)
C3 H3 0.9300
C3' C4' 1.338(3)
C3' H3' 0.9300
Cl3 C15 1.720(3)
C4 O4 1.356(2)
C4 C5 1.426(3)
C4' O4' 1.338(2)
C4' C5' 1.486(2)
C4A O4 1.439(3)
C4A H4A4 0.9600
C4A H4A5 0.9600
C4A H4A6 0.9600
C4A' O4' 1.438(2)
C4A' H4A1 0.9600
C4A' H4A2 0.9600
C4A' H4A3 0.9600
C5 C6 1.333(3)
C5 H5 0.9300
C5' C6' 1.533(2)
C5' C8 1.568(2)
C5' H5' 0.9800
C6 C7 1.481(2)
C6' C7' 1.483(3)
C6' C7 1.559(2)
C7 C8 1.552(2)
C7 H7 0.9800
C7' C8' 1.319(3)
C7' H7' 0.9300
C8 C9 1.501(2)
C8 H8 0.9800
C8' C9' 1.467(3)
C8' H8' 0.9300
C9 C10 1.389(3)
C9 C14 1.396(3)
C9' C14' 1.383(3)
C9' C10' 1.393(3)
C10 C11 1.380(3)
C10 H10 0.9300
C10' C11' 1.383(3)
C10' H10' 0.9300
C11 C12 1.382(3)
C11 H11 0.9300
C11' C12' 1.380(3)
C11' H11' 0.9300
C12 O12 1.362(3)
C12 C13 1.386(3)
C12' O12' 1.374(3)
C12' C13' 1.378(3)
C12A O12 1.432(3)
C12A H12A 0.9600
C12A H12B 0.9600
C12A H12C 0.9600
C12B O12' 1.403(4)
C12B H12E 0.9600
C12B H12F 0.9600
C12B H12D 0.9600
C13 C14 1.372(3)
C13 H13 0.9300
C13' C14' 1.378(3)
C13' H13' 0.9300
C14 H14 0.9300
C14' H14' 0.9300
C15 H15 0.9800
